data_1536065
loop_
_publ_author_name
'Cirpus, V.'
'Wittrock, J.'
'Adam, A.'

_publ_section_title
;
 Carbonat-Hydrate der schweren Alkalimetalle: Darstellung und Struktur von
 (Rb2 C O3) * 1,5(H2 )O und (Cs2 C O3) *3(H2 O)
;
_journal_name_full 'Zeitschrift fuer Anorganische und Allgemeine Chemie'
_journal_page_first 533
_journal_page_last 538
_journal_volume 627
_journal_year 2001
_chemical_formula_sum 'C H3 O4.5 Rb2'
_chemical_name_systematic 'Rb2 (C O3) (H2 O)1.5'
_space_group_IT_number 15
_symmetry_space_group_name_Hall '-C 2yc'
_symmetry_space_group_name_H-M 'C 1 2/c 1'
_cell_angle_alpha 90
_cell_angle_beta 120.133
_cell_angle_gamma 90
_cell_formula_units_Z 8
_cell_length_a 12.377
_cell_length_b 13.8594
_cell_length_c 7.477
_cell_volume 1109.262
_citation_journal_id_ASTM ZAACAB
_cod_data_source_file Cirpus_ZAACAB_2001_86.cif
_cod_data_source_block C1H3O4.5Rb2
_cod_original_formula_sum 'C1 H3 O4.5 Rb2'
_cod_database_code 1536065

loop_
_symmetry_equiv_pos_as_xyz
x,y,z
-x,y,-z+1/2
-x,-y,-z
x,-y,z-1/2
x+1/2,y+1/2,z
-x+1/2,y+1/2,-z+1/2
-x+1/2,-y+1/2,-z
x+1/2,-y+1/2,z-1/2

loop_
_atom_site_label
_atom_site_type_symbol
_atom_site_fract_x
_atom_site_fract_y
_atom_site_fract_z
_atom_site_occupancy
_atom_site_U_iso_or_equiv
C1 C+4 0.3044 0.6692 0.3411 1 0.0
O5 O-2 0.5 0.5152 0.75 1 0.0
H2 H+1 0.1698 0.4813 0.6157 1 0.0
Rb1 Rb+1 0.14481 0.86067 0.04328 1 0.0
H3 H+1 0.4455 0.5468 0.6884 1 0.0
O3 O-2 0.3151 0.6352 0.5102 1 0.0
O4 O-2 0.1486 0.5385 0.572 1 0.0
H1 H+1 0.1942 0.5588 0.5251 1 0.0
O2 O-2 0.2046 0.6511 0.1678 1 0.0
Rb3 Rb+1 0.5 0.88024 0.25 1 0.0
O1 O-2 0.3912 0.72 0.3466 1 0.0
Rb2 Rb+1 0 0.68935 0.25 1 0.0
